data_1568893
loop_
_publ_author_name
'Machida, Yutaro'
'Tanaka, Yudai'
'Masuda, Yuya'
'Kimura, Aya'
'Kawasaki, Tsuneomi'

_publ_section_title
;
 Chirally and chemically reversible Strecker reaction
;
_journal_issue 17
_journal_name_full 'Chemical Science'
_journal_page_first 4480
_journal_page_last 4484
_journal_paper_doi 10.1039/D3SC00359K
_journal_volume 14
_journal_year 2023
_chemical_formula_moiety 'C24 H19 N'
_chemical_formula_sum 'C24 H19 N'
_chemical_formula_weight 321.40
_chemical_name_common 1-Naph-imine
_space_group_crystal_system monoclinic
_space_group_IT_number 4
_space_group_name_Hall 'P 2yb'
_space_group_name_H-M_alt 'P 1 21 1'
_atom_sites_solution_hydrogens geom
_atom_sites_solution_primary dual
_audit_creation_date 2022-12-01
_audit_creation_method
;
Olex2 1.5
(compiled 2022.04.07 svn.rca3783a0 for OlexSys, GUI svn.r6498)
;
_audit_update_record
;
2022-12-02 deposited with the CCDC.	2023-04-14 downloaded from the CCDC.
;
_cell_angle_alpha 90
_cell_angle_beta 91.157(6)
_cell_angle_gamma 90
_cell_formula_units_Z 2
_cell_length_a 8.6488(7)
_cell_length_b 5.6835(4)
_cell_length_c 17.6333(14)
_cell_measurement_reflns_used 8490
_cell_measurement_temperature 123.15
_cell_measurement_theta_max 136.41
_cell_measurement_theta_min 10.03
_cell_volume 866.60(12)
_computing_molecular_graphics 'Olex2 1.5 (Dolomanov et al., 2009)'
_computing_publication_material 'Olex2 1.5 (Dolomanov et al., 2009)'
_computing_structure_refinement 'SHELXL 2018/3 (Sheldrick, 2015)'
_computing_structure_solution 'SHELXT 2018/2 (Sheldrick, 2018)'
_diffrn_ambient_temperature 123.15
_diffrn_measured_fraction_theta_full 0.977
_diffrn_measured_fraction_theta_max 0.977
_diffrn_measurement_device_type 'Rigaku R-AXIS RAPID'
_diffrn_radiation_type CuK\a
_diffrn_radiation_wavelength 1.54187
_diffrn_reflns_av_R_equivalents 0.0508
_diffrn_reflns_av_unetI/netI 0.0795
_diffrn_reflns_Laue_measured_fraction_full 0.977
_diffrn_reflns_Laue_measured_fraction_max 0.977
_diffrn_reflns_limit_h_max 10
_diffrn_reflns_limit_h_min -10
_diffrn_reflns_limit_k_max 6
_diffrn_reflns_limit_k_min -6
_diffrn_reflns_limit_l_max 21
_diffrn_reflns_limit_l_min -21
_diffrn_reflns_number 9558
_diffrn_reflns_point_group_measured_fraction_full 0.972
_diffrn_reflns_point_group_measured_fraction_max 0.970
_diffrn_reflns_theta_full 67.687
_diffrn_reflns_theta_max 68.207
_diffrn_reflns_theta_min 5.017
_exptl_absorpt_coefficient_mu 0.541
_exptl_absorpt_correction_T_max 1.0000
_exptl_absorpt_correction_T_min 0.7468
_exptl_absorpt_correction_type multi-scan
_exptl_absorpt_process_details '[ABSCOR (Rigaku, 1995)]'
_exptl_crystal_colour 'clear light colourless'
_exptl_crystal_colour_lustre clear
_exptl_crystal_colour_modifier light
_exptl_crystal_colour_primary colourless
_exptl_crystal_density_diffrn 1.232
_exptl_crystal_description block
_exptl_crystal_F_000 340
_exptl_crystal_recrystallization_method 'Re-crystallisation from solvent'
_exptl_crystal_size_max 0.2
_exptl_crystal_size_mid 0.2
_exptl_crystal_size_min 0.1
_refine_diff_density_max 0.208
_refine_diff_density_min -0.299
_refine_diff_density_rms 0.062
_refine_ls_abs_structure_details
;
 Flack x determined using 797 quotients [(I+)-(I-)]/[(I+)+(I-)]
 (Parsons, Flack and Wagner, Acta Cryst. B69 (2013) 249-259).
;
_refine_ls_abs_structure_Flack 0.0(5)
_refine_ls_extinction_method none
_refine_ls_goodness_of_fit_ref 1.060
_refine_ls_hydrogen_treatment constr
_refine_ls_matrix_type full
_refine_ls_number_parameters 226
_refine_ls_number_reflns 3076
_refine_ls_number_restraints 1
_refine_ls_restrained_S_all 1.060
_refine_ls_R_factor_all 0.0757
_refine_ls_R_factor_gt 0.0553
_refine_ls_shift/su_max 0.000
_refine_ls_shift/su_mean 0.000
_refine_ls_structure_factor_coef Fsqd
_refine_ls_weighting_details 'w=1/[\s^2^(Fo^2^)+(0.0851P)^2^] where P=(Fo^2^+2Fc^2^)/3'
_refine_ls_weighting_scheme calc
_refine_ls_wR_factor_gt 0.1311
_refine_ls_wR_factor_ref 0.1454
_reflns_Friedel_coverage 0.788
_reflns_Friedel_fraction_full 0.966
_reflns_Friedel_fraction_max 0.961
_reflns_number_gt 2383
_reflns_number_total 3076
_reflns_threshold_expression 'I > 2\s(I)'
_cod_data_source_file d3sc00359k2.cif
_cod_data_source_block shelx
_cod_depositor_comments 'Adding full bibliography for 1568893--1568896.cif.'
_cod_database_code 1568893
_shelx_shelxl_version_number 2018/3
_shelx_space_group_comment
;
The symmetry employed for this shelxl refinement is uniquely defined
by the following loop, which should always be used as a source of
symmetry information in preference to the above space-group names.
They are only intended as comments.
;
_olex2_refinement_description
;
1. Fixed Uiso
 At 1.2 times of:
  All C(H) groups
2.a Ternary CH refined with riding coordinates:
 C008(H008)
2.b Aromatic/amide H refined with riding coordinates:
 C005(H005), C007(H007), C009(H009), C00A(H00A), C00B(H00B), C00C(H00C),
 C00D(H00D), C00E(H00E), C00G(H00G), C00H(H00H), C00I(H00I), C00J(H00J),
 C00K(H00K), C00L(H00L), C00M(H00M), C00N(H00N), C00O(H00O), C00P(H00P)
;
_olex2_submission_special_instructions 'No special instructions were received'

loop_
_space_group_symop_operation_xyz
'x, y, z'
'-x, y+1/2, -z'

loop_
_atom_site_label
_atom_site_type_symbol
_atom_site_fract_x
_atom_site_fract_y
_atom_site_fract_z
_atom_site_U_iso_or_equiv
_atom_site_adp_type
_atom_site_occupancy
_atom_site_site_symmetry_order
_atom_site_calc_flag
_atom_site_refinement_flags_posn
_atom_site_refinement_flags_adp
_atom_site_refinement_flags_occupancy
_atom_site_disorder_assembly
_atom_site_disorder_group
N001 N -0.4073(3) -0.4861(5) -0.25549(14) 0.0339(7) Uani 1 1 d . . . . .
C002 C -0.2859(4) -0.6253(6) -0.36834(18) 0.0298(8) Uani 1 1 d . . . . .
C003 C -0.2875(4) -0.6169(6) -0.44951(18) 0.0298(8) Uani 1 1 d . . . . .
C004 C -0.4034(4) -0.2563(6) -0.13959(18) 0.0320(8) Uani 1 1 d . . . . .
C005 C -0.3624(4) -0.4387(7) -0.49324(18) 0.0332(8) Uani 1 1 d . . . . .
H005 H -0.416809 -0.316892 -0.468269 0.040 Uiso 1 1 calc R U . . .
C006 C -0.6558(4) -0.3521(7) -0.20549(18) 0.0321(9) Uani 1 1 d . . . . .
C007 C -0.3670(4) -0.4454(7) -0.32342(18) 0.0313(8) Uani 1 1 d . . . . .
H007 H -0.389587 -0.296639 -0.345593 0.038 Uiso 1 1 calc R U . . .
C008 C -0.4850(4) -0.2939(6) -0.21564(18) 0.0329(8) Uani 1 1 d . . . . .
H008 H -0.476814 -0.146736 -0.246386 0.039 Uiso 1 1 calc R U . . .
C009 C -0.2111(4) -0.7968(7) -0.56969(19) 0.0361(9) Uani 1 1 d . . . . .
H009 H -0.161527 -0.920181 -0.596255 0.043 Uiso 1 1 calc R U . . .
C00A C -0.3234(4) -0.0484(7) -0.1236(2) 0.0372(9) Uani 1 1 d . . . . .
H00A H -0.321664 0.073447 -0.160482 0.045 Uiso 1 1 calc R U . . .
C00B C -0.2096(4) -0.8056(7) -0.33111(19) 0.0325(8) Uani 1 1 d . . . . .
H00B H -0.210005 -0.810867 -0.277261 0.039 Uiso 1 1 calc R U . . .
C00C C -0.1336(4) -0.9792(8) -0.44832(19) 0.0364(9) Uani 1 1 d . . . . .
H00C H -0.082108 -1.100420 -0.475005 0.044 Uiso 1 1 calc R U . . .
C00D C -0.4057(4) -0.4293(7) -0.08444(18) 0.0383(9) Uani 1 1 d . . . . .
H00D H -0.460750 -0.571178 -0.094131 0.046 Uiso 1 1 calc R U . . .
C00E C -0.2812(4) -0.6191(7) -0.6094(2) 0.0373(9) Uani 1 1 d . . . . .
H00E H -0.278346 -0.616895 -0.663234 0.045 Uiso 1 1 calc R U . . .
C00F C -0.2112(4) -0.7999(6) -0.4896(2) 0.0320(8) Uani 1 1 d . . . . .
C00G C -0.1312(4) -0.9817(7) -0.37083(19) 0.0363(9) Uani 1 1 d . . . . .
H00G H -0.076761 -1.101889 -0.343999 0.044 Uiso 1 1 calc R U . . .
C00H C -0.7499(4) -0.1857(7) -0.1716(2) 0.0387(9) Uani 1 1 d . . . . .
H00H H -0.706449 -0.041256 -0.154445 0.046 Uiso 1 1 calc R U . . .
C00I C -0.3574(4) -0.4397(7) -0.57042(19) 0.0365(9) Uani 1 1 d . . . . .
H00I H -0.406506 -0.316715 -0.598313 0.044 Uiso 1 1 calc R U . . .
C00J C -0.3293(5) -0.3995(8) -0.0155(2) 0.0458(11) Uani 1 1 d . . . . .
H00J H -0.332072 -0.520543 0.021632 0.055 Uiso 1 1 calc R U . . .
C00K C -0.7222(4) -0.5590(7) -0.2316(2) 0.0391(9) Uani 1 1 d . . . . .
H00K H -0.659914 -0.673794 -0.255546 0.047 Uiso 1 1 calc R U . . .
C00L C -0.9065(5) -0.2282(8) -0.1627(2) 0.0438(10) Uani 1 1 d . . . . .
H00L H -0.968885 -0.114444 -0.138406 0.053 Uiso 1 1 calc R U . . .
C00M C -0.2490(4) -0.1944(8) -0.0004(2) 0.0448(11) Uani 1 1 d . . . . .
H00M H -0.195817 -0.174485 0.046857 0.054 Uiso 1 1 calc R U . . .
C00N C -0.9721(5) -0.4355(8) -0.1890(2) 0.0458(10) Uani 1 1 d . . . . .
H00N H -1.079552 -0.463658 -0.183622 0.055 Uiso 1 1 calc R U . . .
C00O C -0.8798(5) -0.6003(8) -0.2230(2) 0.0457(10) Uani 1 1 d . . . . .
H00O H -0.923957 -0.743567 -0.240836 0.055 Uiso 1 1 calc R U . . .
C00P C -0.2461(4) -0.0174(8) -0.0545(2) 0.0436(10) Uani 1 1 d . . . . .
H00P H -0.191599 0.124599 -0.044307 0.052 Uiso 1 1 calc R U . . .

loop_
_atom_site_aniso_label
_atom_site_aniso_U_11
_atom_site_aniso_U_22
_atom_site_aniso_U_33
_atom_site_aniso_U_23
_atom_site_aniso_U_13
_atom_site_aniso_U_12
N001 0.0331(17) 0.0402(18) 0.0285(15) -0.0014(13) 0.0038(12) 0.0026(14)
C002 0.0235(19) 0.034(2) 0.0317(18) -0.0026(15) 0.0022(15) -0.0034(16)
C003 0.0231(19) 0.037(2) 0.0294(18) -0.0032(15) 0.0030(14) -0.0039(16)
C004 0.029(2) 0.039(2) 0.0279(18) -0.0002(14) 0.0021(14) 0.0054(16)
C005 0.031(2) 0.037(2) 0.0314(19) -0.0025(15) 0.0032(15) -0.0023(17)
C006 0.031(2) 0.042(2) 0.0227(17) 0.0034(14) -0.0004(15) 0.0036(16)
C007 0.026(2) 0.037(2) 0.0303(18) -0.0020(15) -0.0020(14) -0.0020(16)
C008 0.036(2) 0.037(2) 0.0268(18) 0.0000(15) 0.0041(15) 0.0008(17)
C009 0.029(2) 0.048(2) 0.0321(18) -0.0117(17) 0.0045(15) -0.0044(18)
C00A 0.033(2) 0.043(2) 0.036(2) -0.0014(16) 0.0069(16) -0.0007(17)
C00B 0.0274(19) 0.042(2) 0.0284(18) 0.0000(16) 0.0034(15) -0.0031(17)
C00C 0.028(2) 0.041(2) 0.040(2) -0.0071(17) 0.0061(16) -0.0024(17)
C00D 0.040(2) 0.044(2) 0.0314(19) 0.0029(16) 0.0005(16) 0.0038(19)
C00E 0.032(2) 0.050(2) 0.0295(18) -0.0047(17) 0.0005(16) -0.0055(19)
C00F 0.0254(19) 0.036(2) 0.0347(18) -0.0041(16) 0.0022(14) -0.0054(16)
C00G 0.025(2) 0.043(2) 0.041(2) 0.0016(17) 0.0020(16) 0.0016(18)
C00H 0.036(2) 0.045(2) 0.035(2) 0.0010(17) 0.0024(17) 0.0048(18)
C00I 0.031(2) 0.047(2) 0.0316(19) 0.0003(17) -0.0002(15) -0.0026(18)
C00J 0.052(3) 0.052(3) 0.034(2) 0.0010(18) -0.0034(19) 0.005(2)
C00K 0.036(2) 0.045(2) 0.0360(19) -0.0014(17) 0.0007(17) 0.0018(18)
C00L 0.039(2) 0.055(3) 0.038(2) -0.0008(19) 0.0054(17) 0.010(2)
C00M 0.037(2) 0.065(3) 0.032(2) -0.0077(19) -0.0048(18) 0.011(2)
C00N 0.029(2) 0.059(3) 0.049(2) 0.007(2) 0.0000(18) 0.003(2)
C00O 0.036(2) 0.050(2) 0.051(2) 0.000(2) -0.0025(19) -0.001(2)
C00P 0.038(2) 0.051(3) 0.042(2) -0.0106(19) 0.0030(17) -0.003(2)

loop_
_atom_type_symbol
_atom_type_description
_atom_type_scat_dispersion_real
_atom_type_scat_dispersion_imag
_atom_type_scat_source
C C 0.0181 0.0091 'International Tables Vol C Tables 4.2.6.8 and 6.1.1.4'
H H 0.0000 0.0000 'International Tables Vol C Tables 4.2.6.8 and 6.1.1.4'
N N 0.0311 0.0180 'International Tables Vol C Tables 4.2.6.8 and 6.1.1.4'

loop_
_geom_angle_atom_site_label_1
_geom_angle_atom_site_label_2
_geom_angle_atom_site_label_3
_geom_angle
_geom_angle_site_symmetry_1
_geom_angle_site_symmetry_3
_geom_angle_publ_flag
C007 N001 C008 116.8(3) . . ?
C003 C002 C007 121.1(3) . . ?
C00B C002 C003 119.7(3) . . ?
C00B C002 C007 119.1(3) . . ?
C005 C003 C002 124.1(3) . . ?
C005 C003 C00F 117.5(3) . . ?
C00F C003 C002 118.4(3) . . ?
C00A C004 C008 121.2(3) . . ?
C00D C004 C008 120.5(3) . . ?
C00D C004 C00A 118.3(3) . . ?
C003 C005 H005 119.5 . . ?
C00I C005 C003 121.0(3) . . ?
C00I C005 H005 119.5 . . ?
C00H C006 C008 118.6(3) . . ?
C00K C006 C008 122.7(3) . . ?
C00K C006 C00H 118.6(3) . . ?
N001 C007 C002 121.3(3) . . ?
N001 C007 H007 119.4 . . ?
C002 C007 H007 119.4 . . ?
N001 C008 C004 108.5(3) . . ?
N001 C008 C006 110.3(3) . . ?
N001 C008 H008 108.9 . . ?
C004 C008 C006 111.2(3) . . ?
C004 C008 H008 108.9 . . ?
C006 C008 H008 108.9 . . ?
C00E C009 H009 119.6 . . ?
C00E C009 C00F 120.9(4) . . ?
C00F C009 H009 119.6 . . ?
C004 C00A H00A 119.6 . . ?
C00P C00A C004 120.8(3) . . ?
C00P C00A H00A 119.6 . . ?
C002 C00B H00B 119.2 . . ?
C002 C00B C00G 121.6(3) . . ?
C00G C00B H00B 119.2 . . ?
C00F C00C H00C 119.3 . . ?
C00G C00C H00C 119.3 . . ?
C00G C00C C00F 121.3(4) . . ?
C004 C00D H00D 119.4 . . ?
C00J C00D C004 121.2(4) . . ?
C00J C00D H00D 119.4 . . ?
C009 C00E H00E 120.2 . . ?
C009 C00E C00I 119.7(3) . . ?
C00I C00E H00E 120.2 . . ?
C009 C00F C003 119.7(3) . . ?
C009 C00F C00C 120.9(3) . . ?
C00C C00F C003 119.3(3) . . ?
C00B C00G H00G 120.2 . . ?
C00C C00G C00B 119.6(4) . . ?
C00C C00G H00G 120.2 . . ?
C006 C00H H00H 119.6 . . ?
C00L C00H C006 120.7(4) . . ?
C00L C00H H00H 119.6 . . ?
C005 C00I C00E 121.2(4) . . ?
C005 C00I H00I 119.4 . . ?
C00E C00I H00I 119.4 . . ?
C00D C00J H00J 119.9 . . ?
C00M C00J C00D 120.2(4) . . ?
C00M C00J H00J 119.9 . . ?
C006 C00K H00K 119.8 . . ?
C006 C00K C00O 120.4(4) . . ?
C00O C00K H00K 119.8 . . ?
C00H C00L H00L 119.8 . . ?
C00N C00L C00H 120.3(4) . . ?
C00N C00L H00L 119.8 . . ?
C00J C00M H00M 120.1 . . ?
C00J C00M C00P 119.7(3) . . ?
C00P C00M H00M 120.1 . . ?
C00L C00N H00N 120.4 . . ?
C00O C00N C00L 119.2(4) . . ?
C00O C00N H00N 120.4 . . ?
C00K C00O H00O 119.7 . . ?
C00N C00O C00K 120.6(4) . . ?
C00N C00O H00O 119.7 . . ?
C00A C00P H00P 120.1 . . ?
C00M C00P C00A 119.8(4) . . ?
C00M C00P H00P 120.1 . . ?

loop_
_geom_bond_atom_site_label_1
_geom_bond_atom_site_label_2
_geom_bond_distance
_geom_bond_site_symmetry_2
_geom_bond_publ_flag
N001 C007 1.275(4) . ?
N001 C008 1.469(4) . ?
C002 C003 1.432(4) . ?
C002 C007 1.479(4) . ?
C002 C00B 1.378(5) . ?
C003 C005 1.421(5) . ?
C003 C00F 1.427(4) . ?
C004 C008 1.518(5) . ?
C004 C00A 1.395(5) . ?
C004 C00D 1.384(5) . ?
C005 H005 0.9500 . ?
C005 C00I 1.362(4) . ?
C006 C008 1.528(5) . ?
C006 C00H 1.390(5) . ?
C006 C00K 1.383(5) . ?
C007 H007 0.9500 . ?
C008 H008 1.0000 . ?
C009 H009 0.9500 . ?
C009 C00E 1.364(5) . ?
C009 C00F 1.412(5) . ?
C00A H00A 0.9500 . ?
C00A C00P 1.390(5) . ?
C00B H00B 0.9500 . ?
C00B C00G 1.404(5) . ?
C00C H00C 0.9500 . ?
C00C C00F 1.414(5) . ?
C00C C00G 1.366(4) . ?
C00D H00D 0.9500 . ?
C00D C00J 1.383(5) . ?
C00E H00E 0.9500 . ?
C00E C00I 1.402(5) . ?
C00G H00G 0.9500 . ?
C00H H00H 0.9500 . ?
C00H C00L 1.388(5) . ?
C00I H00I 0.9500 . ?
C00J H00J 0.9500 . ?
C00J C00M 1.380(6) . ?
C00K H00K 0.9500 . ?
C00K C00O 1.395(5) . ?
C00L H00L 0.9500 . ?
C00L C00N 1.383(6) . ?
C00M H00M 0.9500 . ?
C00M C00P 1.387(6) . ?
C00N H00N 0.9500 . ?
C00N C00O 1.376(5) . ?
C00O H00O 0.9500 . ?
C00P H00P 0.9500 . ?

loop_
_geom_torsion_atom_site_label_1
_geom_torsion_atom_site_label_2
_geom_torsion_atom_site_label_3
_geom_torsion_atom_site_label_4
_geom_torsion
_geom_torsion_site_symmetry_1
_geom_torsion_site_symmetry_2
_geom_torsion_site_symmetry_3
_geom_torsion_site_symmetry_4
_geom_torsion_publ_flag
C002 C003 C005 C00I 179.0(3) . . . . ?
C002 C003 C00F C009 179.8(3) . . . . ?
C002 C003 C00F C00C -1.5(5) . . . . ?
C002 C00B C00G C00C -1.8(5) . . . . ?
C003 C002 C007 N001 158.2(3) . . . . ?
C003 C002 C00B C00G 0.7(5) . . . . ?
C003 C005 C00I C00E 1.4(5) . . . . ?
C004 C00A C00P C00M -0.3(5) . . . . ?
C004 C00D C00J C00M 0.1(6) . . . . ?
C005 C003 C00F C009 0.6(4) . . . . ?
C005 C003 C00F C00C 179.2(3) . . . . ?
C006 C00H C00L C00N -1.5(5) . . . . ?
C006 C00K C00O C00N 0.5(6) . . . . ?
C007 N001 C008 C004 -128.7(3) . . . . ?
C007 N001 C008 C006 109.2(3) . . . . ?
C007 C002 C003 C005 1.1(5) . . . . ?
C007 C002 C003 C00F -178.1(3) . . . . ?
C007 C002 C00B C00G 179.7(3) . . . . ?
C008 N001 C007 C002 179.1(3) . . . . ?
C008 C004 C00A C00P -178.6(3) . . . . ?
C008 C004 C00D C00J 178.7(3) . . . . ?
C008 C006 C00H C00L 178.6(3) . . . . ?
C008 C006 C00K C00O -177.9(3) . . . . ?
C009 C00E C00I C005 0.3(5) . . . . ?
C00A C004 C008 N001 114.2(3) . . . . ?
C00A C004 C008 C006 -124.3(3) . . . . ?
C00A C004 C00D C00J -0.8(5) . . . . ?
C00B C002 C003 C005 -179.8(3) . . . . ?
C00B C002 C003 C00F 1.0(5) . . . . ?
C00B C002 C007 N001 -20.9(5) . . . . ?
C00D C004 C008 N001 -65.4(4) . . . . ?
C00D C004 C008 C006 56.2(4) . . . . ?
C00D C004 C00A C00P 0.9(5) . . . . ?
C00D C00J C00M C00P 0.5(6) . . . . ?
C00E C009 C00F C003 1.0(5) . . . . ?
C00E C009 C00F C00C -177.6(3) . . . . ?
C00F C003 C005 C00I -1.8(5) . . . . ?
C00F C009 C00E C00I -1.5(5) . . . . ?
C00F C00C C00G C00B 1.2(5) . . . . ?
C00G C00C C00F C003 0.4(5) . . . . ?
C00G C00C C00F C009 179.0(3) . . . . ?
C00H C006 C008 N001 -177.3(3) . . . . ?
C00H C006 C008 C004 62.2(4) . . . . ?
C00H C006 C00K C00O -0.9(5) . . . . ?
C00H C00L C00N C00O 1.0(6) . . . . ?
C00J C00M C00P C00A -0.4(6) . . . . ?
C00K C006 C008 N001 -0.3(4) . . . . ?
C00K C006 C008 C004 -120.7(3) . . . . ?
C00K C006 C00H C00L 1.4(5) . . . . ?
C00L C00N C00O C00K -0.5(6) . . . . ?
